data_4080856
loop_
_publ_author_name
'Fong, Henry'
'Moret, Marc-Etienne'
'Lee, Yunho'
'Peters, Jonas C.'

_publ_section_title
;
 Heterolytic H2Cleavage and Catalytic Hydrogenation by an Iron
 Metallaboratrane
;
_journal_issue 10
_journal_name_full Organometallics
_journal_page_first 3053
_journal_paper_doi 10.1021/om400281v
_journal_volume 32
_journal_year 2013
_chemical_formula_sum 'C36 H55 B Fe P3'
_chemical_formula_weight 647.37
_chemical_name_systematic
; 
 ? 
;
_space_group_IT_number 14
_symmetry_cell_setting monoclinic
_symmetry_space_group_name_Hall '-P 2yn'
_symmetry_space_group_name_H-M 'P 1 21/n 1'
_atom_sites_solution_hydrogens geom
_atom_sites_solution_primary direct
_atom_sites_solution_secondary difmap
_audit_creation_method SHELXL-97
_cell_angle_alpha 90.00
_cell_angle_beta 94.019(4)
_cell_angle_gamma 90.00
_cell_formula_units_Z 4
_cell_length_a 10.6196(6)
_cell_length_b 21.3418(13)
_cell_length_c 15.6111(9)
_cell_measurement_temperature 100(2)
_cell_volume 3529.4(4)
_computing_cell_refinement 'SAINT-Plus v7.66A (Bruker-AXS, 2009)'
_computing_data_collection 'APEX2 v2010.7-0 (Bruker-AXS, 2010)'
_computing_data_reduction 'SAINT-Plus v7.66A (Bruker-AXS, 2009)'
_computing_molecular_graphics 'Bruker SHELXTL'
_computing_publication_material 'Bruker SHELXTL'
_computing_structure_refinement 'SHELXL-97 (Sheldrick, 2008)'
_computing_structure_solution 'SHELXS-97 (Sheldrick, 2008)'
_diffrn_ambient_temperature 100(2)
_diffrn_detector_area_resol_mean 8.3
_diffrn_measured_fraction_theta_full 1.000
_diffrn_measured_fraction_theta_max 0.959
_diffrn_measurement_device_type 'Bruker KAPPA APEX II'
_diffrn_measurement_method '\w and \f scans'
_diffrn_radiation_monochromator graphite
_diffrn_radiation_source 'fine-focus sealed tube'
_diffrn_radiation_type MoK\a
_diffrn_radiation_wavelength 0.71073
_diffrn_reflns_av_R_equivalents 0.1129
_diffrn_reflns_av_sigmaI/netI 0.0692
_diffrn_reflns_limit_h_max 18
_diffrn_reflns_limit_h_min -17
_diffrn_reflns_limit_k_max 37
_diffrn_reflns_limit_k_min -37
_diffrn_reflns_limit_l_max 27
_diffrn_reflns_limit_l_min -26
_diffrn_reflns_number 187522
_diffrn_reflns_theta_full 25.00
_diffrn_reflns_theta_max 39.27
_diffrn_reflns_theta_min 1.91
_exptl_absorpt_coefficient_mu 0.586
_exptl_absorpt_correction_T_max 0.9172
_exptl_absorpt_correction_T_min 0.8530
_exptl_absorpt_correction_type multi-scan
_exptl_absorpt_process_details 'SADABS v2008/1 (Bruker-AXS, 2008)'
_exptl_crystal_colour yellow
_exptl_crystal_density_diffrn 1.218
_exptl_crystal_density_method 'not measured'
_exptl_crystal_description plates
_exptl_crystal_F_000 1388
_exptl_crystal_size_max 0.28
_exptl_crystal_size_mid 0.16
_exptl_crystal_size_min 0.15
_refine_diff_density_max 1.822
_refine_diff_density_min -1.288
_refine_diff_density_rms 0.110
_refine_ls_extinction_method none
_refine_ls_goodness_of_fit_ref 1.056
_refine_ls_hydrogen_treatment mixed
_refine_ls_matrix_type full
_refine_ls_number_parameters 386
_refine_ls_number_reflns 20034
_refine_ls_number_restraints 0
_refine_ls_restrained_S_all 1.056
_refine_ls_R_factor_all 0.1021
_refine_ls_R_factor_gt 0.0548
_refine_ls_shift/su_max 0.040
_refine_ls_shift/su_mean 0.004
_refine_ls_structure_factor_coef Fsqd
_refine_ls_weighting_details 'calc w=1/[\s^2^(Fo^2^)+(0.0651P)^2^+1.7896P] where P=(Fo^2^+2Fc^2^)/3'
_refine_ls_weighting_scheme calc
_refine_ls_wR_factor_gt 0.1270
_refine_ls_wR_factor_ref 0.1511
_reflns_number_gt 13094
_reflns_number_total 20034
_reflns_threshold_expression >2sigma(I)
_cod_data_source_file om400281v_si_002.cif
_cod_data_source_block hf12
_cod_depositor_comments
;
The following automatic conversions were performed:

'_symmetry_cell_setting' value 'Monoclinic' changed to 'monoclinic'
according to /home/saulius/struct/CIF-dictionaries/cif_core.dic
dictionary named 'cif_core.dic' version 2.3.1 from 2005-06-27.

Automatic conversion script
Id: cif_fix_values 1891 2012-01-12 08:04:46Z andrius 
;
_cod_original_sg_symbol_H-M P2(1)/n
_cod_database_code 4080856

loop_
_symmetry_equiv_pos_as_xyz
'x, y, z'
'-x+1/2, y+1/2, -z+1/2'
'-x, -y, -z'
'x-1/2, -y-1/2, z-1/2'

loop_
_atom_site_label
_atom_site_type_symbol
_atom_site_fract_x
_atom_site_fract_y
_atom_site_fract_z
_atom_site_U_iso_or_equiv
_atom_site_adp_type
_atom_site_occupancy
_atom_site_symmetry_multiplicity
_atom_site_calc_flag
_atom_site_refinement_flags
Fe1 Fe 0.74880(2) 0.158654(10) 0.788398(14) 0.01339(5) Uani 1 1 d .
P2 P 0.65755(4) 0.232854(18) 0.70156(3) 0.01476(7) Uani 1 1 d .
P3 P 0.68366(3) 0.080563(17) 0.86833(2) 0.01191(7) Uani 1 1 d .
P4 P 0.92646(4) 0.121004(18) 0.73453(3) 0.01459(7) Uani 1 1 d .
C2 C 0.76052(14) 0.08412(7) 0.59959(10) 0.0158(2) Uani 1 1 d .
C25 C 0.61323(13) 0.01732(7) 0.79858(9) 0.0136(2) Uani 1 1 d .
C13 C 0.52417(14) 0.19574(7) 0.63865(10) 0.0169(3) Uani 1 1 d .
C31 C 0.80048(13) 0.04036(7) 0.94651(9) 0.0147(2) Uani 1 1 d .
H31 H 0.8493 0.0108 0.9118 0.018 Uiso 1 1 calc R
C7 C 1.00786(14) 0.04705(7) 0.77624(10) 0.0171(3) Uani 1 1 d .
H7 H 1.0126 0.0492 0.8404 0.020 Uiso 1 1 calc R
C32 C 0.54873(13) 0.09689(7) 0.93505(10) 0.0152(2) Uani 1 1 d .
H32 H 0.5317 0.0578 0.9675 0.018 Uiso 1 1 calc R
C1 C 0.88823(14) 0.09887(7) 0.62288(10) 0.0157(2) Uani 1 1 d .
C27 C 0.56108(16) -0.02623(7) 0.65840(10) 0.0192(3) Uani 1 1 d .
H27 H 0.5622 -0.0236 0.5977 0.023 Uiso 1 1 calc R
C8 C 1.06646(15) 0.17382(7) 0.73618(12) 0.0196(3) Uani 1 1 d .
H8 H 1.1346 0.1516 0.7071 0.024 Uiso 1 1 calc R
C36 C 0.57842(16) 0.14891(8) 1.00090(11) 0.0203(3) Uani 1 1 d .
H36A H 0.6039 0.1869 0.9713 0.031 Uiso 1 1 calc R
H36B H 0.6472 0.1354 1.0418 0.031 Uiso 1 1 calc R
H36C H 0.5031 0.1578 1.0317 0.031 Uiso 1 1 calc R
C14 C 0.52835(14) 0.13066(7) 0.62346(10) 0.0156(2) Uani 1 1 d .
B1 B 0.64716(16) 0.08891(8) 0.66314(11) 0.0146(3) Uani 1 1 d .
C19 C 0.58567(16) 0.29904(7) 0.75891(11) 0.0207(3) Uani 1 1 d .
H19 H 0.5472 0.3281 0.7141 0.025 Uiso 1 1 calc R
C26 C 0.60792(13) 0.02447(7) 0.70843(10) 0.0146(2) Uani 1 1 d .
C30 C 0.56341(16) -0.03697(7) 0.83444(11) 0.0190(3) Uani 1 1 d .
H30 H 0.5646 -0.0409 0.8951 0.023 Uiso 1 1 calc R
C20 C 0.73557(15) 0.27850(7) 0.61564(11) 0.0188(3) Uani 1 1 d .
H20 H 0.8205 0.2914 0.6413 0.023 Uiso 1 1 calc R
C34 C 0.89673(15) 0.08706(8) 0.98697(10) 0.0189(3) Uani 1 1 d .
H34A H 0.8547 0.1153 1.0254 0.028 Uiso 1 1 calc R
H34B H 0.9330 0.1115 0.9416 0.028 Uiso 1 1 calc R
H34C H 0.9640 0.0642 1.0198 0.028 Uiso 1 1 calc R
C23 C 0.75884(17) 0.23703(8) 0.53787(12) 0.0228(3) Uani 1 1 d .
H23A H 0.6778 0.2262 0.5076 0.034 Uiso 1 1 calc R
H23B H 0.8025 0.1986 0.5575 0.034 Uiso 1 1 calc R
H23C H 0.8110 0.2598 0.4989 0.034 Uiso 1 1 calc R
C6 C 0.97943(16) 0.09587(8) 0.56226(11) 0.0208(3) Uani 1 1 d .
H6 H 1.0648 0.1059 0.5790 0.025 Uiso 1 1 calc R
C18 C 0.42229(16) 0.23157(9) 0.60369(12) 0.0248(3) Uani 1 1 d .
H18 H 0.4202 0.2753 0.6146 0.030 Uiso 1 1 calc R
C35 C 0.42970(14) 0.11207(8) 0.87774(11) 0.0189(3) Uani 1 1 d .
H35A H 0.3613 0.1235 0.9137 0.028 Uiso 1 1 calc R
H35B H 0.4047 0.0752 0.8431 0.028 Uiso 1 1 calc R
H35C H 0.4470 0.1471 0.8398 0.028 Uiso 1 1 calc R
C15 C 0.42711(15) 0.10423(8) 0.57287(10) 0.0198(3) Uani 1 1 d .
H15 H 0.4270 0.0603 0.5627 0.024 Uiso 1 1 calc R
C24 C 0.66916(19) 0.33844(8) 0.58279(13) 0.0267(3) Uani 1 1 d .
H24A H 0.7167 0.3572 0.5377 0.040 Uiso 1 1 calc R
H24B H 0.6646 0.3682 0.6303 0.040 Uiso 1 1 calc R
H24C H 0.5836 0.3283 0.5593 0.040 Uiso 1 1 calc R
C29 C 0.51262(17) -0.08478(8) 0.78284(12) 0.0225(3) Uani 1 1 d .
H29 H 0.4775 -0.1207 0.8081 0.027 Uiso 1 1 calc R
C33 C 0.74915(15) 0.00115(8) 1.01854(11) 0.0210(3) Uani 1 1 d .
H33A H 0.8194 -0.0193 1.0517 0.031 Uiso 1 1 calc R
H33B H 0.6913 -0.0308 0.9936 0.031 Uiso 1 1 calc R
H33C H 0.7039 0.0284 1.0564 0.031 Uiso 1 1 calc R
C16 C 0.32741(16) 0.13991(10) 0.53732(12) 0.0243(3) Uani 1 1 d .
H16 H 0.2617 0.1207 0.5023 0.029 Uiso 1 1 calc R
C3 C 0.73079(17) 0.06639(8) 0.51398(10) 0.0208(3) Uani 1 1 d .
H3 H 0.6459 0.0560 0.4965 0.025 Uiso 1 1 calc R
C28 C 0.51322(17) -0.08004(8) 0.69411(11) 0.0221(3) Uani 1 1 d .
H28 H 0.4813 -0.1132 0.6583 0.027 Uiso 1 1 calc R
C10 C 0.93026(15) -0.01118(7) 0.74985(11) 0.0196(3) Uani 1 1 d .
H10A H 0.9292 -0.0167 0.6875 0.029 Uiso 1 1 calc R
H10B H 0.8437 -0.0060 0.7666 0.029 Uiso 1 1 calc R
H10C H 0.9682 -0.0481 0.7786 0.029 Uiso 1 1 calc R
C5 C 0.94624(18) 0.07840(9) 0.47799(12) 0.0258(3) Uani 1 1 d .
H5 H 1.0085 0.0766 0.4372 0.031 Uiso 1 1 calc R
C12 C 1.11498(16) 0.18650(9) 0.82938(12) 0.0238(3) Uani 1 1 d .
H12A H 1.1926 0.2114 0.8301 0.036 Uiso 1 1 calc R
H12B H 1.1325 0.1466 0.8589 0.036 Uiso 1 1 calc R
H12C H 1.0508 0.2096 0.8587 0.036 Uiso 1 1 calc R
C9 C 1.14284(15) 0.03705(8) 0.74958(12) 0.0214(3) Uani 1 1 d .
H9A H 1.1748 -0.0033 0.7717 0.032 Uiso 1 1 calc R
H9B H 1.1973 0.0708 0.7733 0.032 Uiso 1 1 calc R
H9C H 1.1426 0.0373 0.6868 0.032 Uiso 1 1 calc R
C22 C 0.48152(19) 0.28047(9) 0.81623(14) 0.0303(4) Uani 1 1 d .
H22A H 0.5178 0.2560 0.8650 0.046 Uiso 1 1 calc R
H22B H 0.4183 0.2552 0.7832 0.046 Uiso 1 1 calc R
H22C H 0.4415 0.3183 0.8373 0.046 Uiso 1 1 calc R
C4 C 0.82139(19) 0.06354(9) 0.45363(11) 0.0255(3) Uani 1 1 d .
H4 H 0.7979 0.0515 0.3961 0.031 Uiso 1 1 calc R
C11 C 1.04082(16) 0.23587(8) 0.68984(13) 0.0251(3) Uani 1 1 d .
H11A H 0.9782 0.2598 0.7195 0.038 Uiso 1 1 calc R
H11B H 1.0084 0.2277 0.6306 0.038 Uiso 1 1 calc R
H11C H 1.1194 0.2600 0.6897 0.038 Uiso 1 1 calc R
C21 C 0.68966(19) 0.33533(8) 0.80960(13) 0.0257(3) Uani 1 1 d .
H21A H 0.6534 0.3724 0.8355 0.038 Uiso 1 1 calc R
H21B H 0.7536 0.3484 0.7710 0.038 Uiso 1 1 calc R
H21C H 0.7288 0.3085 0.8549 0.038 Uiso 1 1 calc R
C17 C 0.32424(17) 0.20390(10) 0.55326(13) 0.0284(4) Uani 1 1 d .
H17 H 0.2557 0.2286 0.5299 0.034 Uiso 1 1 calc R
H100 H 0.654(2) 0.1215(11) 0.7268(15) 0.024(6) Uiso 1 1 d .

loop_
_atom_site_aniso_label
_atom_site_aniso_U_11
_atom_site_aniso_U_22
_atom_site_aniso_U_33
_atom_site_aniso_U_23
_atom_site_aniso_U_13
_atom_site_aniso_U_12
Fe1 0.01729(9) 0.01133(8) 0.01178(9) 0.00043(7) 0.00265(7) 0.00097(7)
P2 0.01572(15) 0.01234(15) 0.01594(17) 0.00087(12) -0.00098(12) 0.00096(12)
P3 0.01273(14) 0.01223(14) 0.01072(15) 0.00024(11) 0.00037(11) -0.00084(11)
P4 0.01611(15) 0.01316(15) 0.01431(16) 0.00092(12) -0.00027(12) -0.00092(12)
C2 0.0193(6) 0.0148(6) 0.0132(6) 0.0016(4) -0.0004(5) 0.0002(5)
C25 0.0138(5) 0.0137(5) 0.0131(6) 0.0002(4) 0.0002(4) -0.0017(4)
C13 0.0150(6) 0.0179(6) 0.0175(6) 0.0014(5) -0.0014(5) 0.0016(5)
C31 0.0146(5) 0.0157(6) 0.0137(6) 0.0013(4) 0.0004(4) 0.0002(4)
C7 0.0191(6) 0.0148(6) 0.0172(6) 0.0010(5) 0.0002(5) 0.0021(5)
C32 0.0147(5) 0.0164(6) 0.0146(6) 0.0016(5) 0.0019(5) -0.0001(4)
C1 0.0186(6) 0.0145(6) 0.0140(6) 0.0014(4) 0.0020(5) 0.0010(5)
C27 0.0246(7) 0.0176(6) 0.0148(6) -0.0016(5) -0.0025(5) -0.0028(5)
C8 0.0158(6) 0.0161(6) 0.0267(8) 0.0023(5) -0.0006(5) -0.0011(5)
C36 0.0233(7) 0.0214(7) 0.0168(7) -0.0030(5) 0.0046(5) 0.0021(5)
C14 0.0158(6) 0.0187(6) 0.0123(6) 0.0008(5) -0.0001(5) -0.0009(5)
B1 0.0165(6) 0.0147(6) 0.0122(6) 0.0000(5) -0.0019(5) -0.0016(5)
C19 0.0239(7) 0.0146(6) 0.0235(8) 0.0003(5) 0.0001(6) 0.0048(5)
C26 0.0155(5) 0.0145(5) 0.0136(6) 0.0000(4) -0.0009(4) -0.0016(4)
C30 0.0245(7) 0.0158(6) 0.0169(7) 0.0009(5) 0.0022(5) -0.0044(5)
C20 0.0209(6) 0.0149(6) 0.0202(7) 0.0043(5) -0.0002(5) 0.0008(5)
C34 0.0184(6) 0.0217(7) 0.0160(7) 0.0003(5) -0.0024(5) -0.0020(5)
C23 0.0271(8) 0.0201(7) 0.0218(8) 0.0034(6) 0.0047(6) 0.0016(6)
C6 0.0219(7) 0.0223(7) 0.0189(7) 0.0035(5) 0.0059(5) 0.0027(5)
C18 0.0210(7) 0.0239(8) 0.0285(9) -0.0015(6) -0.0058(6) 0.0072(6)
C35 0.0131(6) 0.0216(7) 0.0222(7) 0.0028(5) 0.0020(5) 0.0006(5)
C15 0.0198(6) 0.0235(7) 0.0157(7) -0.0013(5) -0.0021(5) -0.0032(5)
C24 0.0343(9) 0.0184(7) 0.0276(9) 0.0083(6) 0.0029(7) 0.0072(6)
C29 0.0280(8) 0.0159(6) 0.0234(8) 0.0006(5) 0.0009(6) -0.0072(5)
C33 0.0193(6) 0.0240(7) 0.0194(7) 0.0085(6) -0.0003(5) -0.0002(5)
C16 0.0168(6) 0.0355(9) 0.0197(7) -0.0001(6) -0.0050(6) -0.0015(6)
C3 0.0272(7) 0.0210(7) 0.0139(6) -0.0012(5) -0.0008(5) -0.0009(6)
C28 0.0274(7) 0.0158(6) 0.0223(8) -0.0026(5) -0.0038(6) -0.0055(5)
C10 0.0225(7) 0.0148(6) 0.0218(7) 0.0000(5) 0.0028(6) 0.0014(5)
C5 0.0321(9) 0.0286(8) 0.0178(7) 0.0018(6) 0.0091(6) 0.0055(7)
C12 0.0182(7) 0.0235(7) 0.0288(9) -0.0022(6) -0.0040(6) -0.0026(5)
C9 0.0194(6) 0.0214(7) 0.0234(8) 0.0017(6) 0.0019(6) 0.0037(5)
C22 0.0294(9) 0.0241(8) 0.0392(11) -0.0045(7) 0.0148(8) 0.0055(7)
C4 0.0350(9) 0.0271(8) 0.0144(7) -0.0027(6) 0.0031(6) 0.0030(7)
C11 0.0199(7) 0.0187(7) 0.0363(10) 0.0074(6) -0.0005(6) -0.0034(5)
C21 0.0337(9) 0.0171(7) 0.0255(8) -0.0049(6) -0.0027(7) 0.0034(6)
C17 0.0195(7) 0.0339(9) 0.0306(9) -0.0013(7) -0.0073(6) 0.0070(6)

loop_
_atom_type_symbol
_atom_type_description
_atom_type_scat_dispersion_real
_atom_type_scat_dispersion_imag
_atom_type_scat_source
C C 0.0033 0.0016 'International Tables Vol C Tables 4.2.6.8 and 6.1.1.4'
H H 0.0000 0.0000 'International Tables Vol C Tables 4.2.6.8 and 6.1.1.4'
B B 0.0013 0.0007 'International Tables Vol C Tables 4.2.6.8 and 6.1.1.4'
P P 0.1023 0.0942 'International Tables Vol C Tables 4.2.6.8 and 6.1.1.4'
Fe Fe 0.3463 0.8444 'International Tables Vol C Tables 4.2.6.8 and 6.1.1.4'

loop_
_geom_angle_atom_site_label_1
_geom_angle_atom_site_label_2
_geom_angle_atom_site_label_3
_geom_angle
H100 Fe1 P3 75.6(9)
H100 Fe1 P2 75.9(9)
P3 Fe1 P2 136.543(17)
H100 Fe1 P4 96.2(9)
P3 Fe1 P4 104.040(16)
P2 Fe1 P4 111.054(17)
H100 Fe1 B1 16.1(9)
P3 Fe1 B1 82.25(4)
P2 Fe1 B1 79.28(4)
P4 Fe1 B1 80.34(4)
C13 P2 C19 104.84(7)
C13 P2 C20 101.62(7)
C19 P2 C20 99.47(7)
C13 P2 Fe1 107.43(5)
C19 P2 Fe1 114.58(6)
C20 P2 Fe1 126.51(5)
C25 P3 C32 99.78(7)
C25 P3 C31 105.57(7)
C32 P3 C31 102.73(7)
C25 P3 Fe1 110.13(5)
C32 P3 Fe1 117.12(5)
C31 P3 Fe1 119.24(5)
C1 P4 C8 107.08(8)
C1 P4 C7 100.28(7)
C8 P4 C7 98.91(7)
C1 P4 Fe1 108.13(5)
C8 P4 Fe1 117.67(6)
C7 P4 Fe1 122.68(5)
C3 C2 C1 116.89(14)
C3 C2 B1 118.31(14)
C1 C2 B1 124.75(13)
C30 C25 C26 119.73(13)
C30 C25 P3 120.82(11)
C26 C25 P3 119.44(10)
C18 C13 C14 120.25(14)
C18 C13 P2 121.01(13)
C14 C13 P2 118.71(11)
C34 C31 C33 108.31(13)
C34 C31 P3 111.14(10)
C33 C31 P3 118.16(10)
C10 C7 C9 108.02(13)
C10 C7 P4 111.09(10)
C9 C7 P4 115.79(11)
C36 C32 C35 111.21(13)
C36 C32 P3 112.39(10)
C35 C32 P3 110.41(10)
C6 C1 C2 120.76(15)
C6 C1 P4 122.60(12)
C2 C1 P4 116.64(11)
C28 C27 C26 122.62(15)
C11 C8 C12 109.51(14)
C11 C8 P4 113.76(11)
C12 C8 P4 109.54(12)
C15 C14 C13 117.23(14)
C15 C14 B1 122.32(14)
C13 C14 B1 120.45(13)
H100 B1 C26 97.6(11)
H100 B1 C2 122.4(11)
C26 B1 C2 116.18(13)
H100 B1 C14 90.0(11)
C26 B1 C14 114.53(12)
C2 B1 C14 113.02(12)
H100 B1 Fe1 20.9(11)
C26 B1 Fe1 105.17(9)
C2 B1 Fe1 102.00(9)
C14 B1 Fe1 103.87(9)
C22 C19 C21 110.90(16)
C22 C19 P2 115.06(12)
C21 C19 P2 109.16(12)
C27 C26 C25 117.28(13)
C27 C26 B1 120.32(13)
C25 C26 B1 122.34(13)
C29 C30 C25 121.15(15)
C24 C20 C23 108.21(14)
C24 C20 P2 116.90(12)
C23 C20 P2 111.45(11)
C5 C6 C1 120.67(16)
C17 C18 C13 120.95(17)
C16 C15 C14 122.41(16)
C30 C29 C28 119.81(15)
C15 C16 C17 119.68(16)
C4 C3 C2 122.37(16)
C27 C28 C29 119.21(15)
C6 C5 C4 119.62(16)
C5 C4 C3 119.69(16)
C16 C17 C18 119.46(16)

loop_
_geom_bond_atom_site_label_1
_geom_bond_atom_site_label_2
_geom_bond_distance
Fe1 H100 1.56(2)
Fe1 P3 2.2213(4)
Fe1 P2 2.2584(4)
Fe1 P4 2.2660(5)
Fe1 B1 2.6283(16)
P2 C13 1.8449(16)
P2 C19 1.8642(17)
P2 C20 1.8949(17)
P3 C25 1.8582(14)
P3 C32 1.8625(15)
P3 C31 1.8848(15)
P4 C1 1.8239(16)
P4 C8 1.8644(16)
P4 C7 1.8931(15)
C2 C3 1.403(2)
C2 C1 1.415(2)
C2 B1 1.616(2)
C25 C30 1.406(2)
C25 C26 1.413(2)
C13 C18 1.404(2)
C13 C14 1.410(2)
C31 C34 1.532(2)
C31 C33 1.532(2)
C7 C10 1.531(2)
C7 C9 1.535(2)
C32 C36 1.531(2)
C32 C35 1.531(2)
C1 C6 1.402(2)
C27 C28 1.388(2)
C27 C26 1.405(2)
C8 C11 1.524(2)
C8 C12 1.533(2)
C14 C15 1.407(2)
C14 B1 1.631(2)
B1 H100 1.21(2)
B1 C26 1.614(2)
C19 C22 1.523(3)
C19 C21 1.524(2)
C30 C29 1.386(2)
C20 C24 1.532(2)
C20 C23 1.536(2)
C6 C5 1.389(3)
C18 C17 1.392(3)
C15 C16 1.388(2)
C29 C28 1.389(3)
C16 C17 1.389(3)
C3 C4 1.394(3)
C5 C4 1.390(3)
